data_7718345
loop_
_publ_author_name
'Volkov, Sergey'
'Yang, Xia'
'Kireev, Vadim'
'Banaru, Alexander'
'Han, Shujuan'
'Gosteva, Alevtina'
'Arsent'ev, Maxim'
'Charkin, Dmitri'
'Povolotskiy, Alexey'
'Savchenko, Yevgeny'
'Krzhizhanovskaya, Maria'
'Vorobiev, Stepan'
'Vaitieva, Yulia'
'Aksenov, Sergey'
'Zhang, Fangfang'

_publ_section_title
;
 Expanding silver fluorooxoborate crystal chemistry:
 Ag<sub>2</sub>B<sub>5</sub>O<sub>8</sub>F with 3D double interpenetrating
 frameworks and Ag<sub>3</sub>B<sub>5</sub>O<sub>8</sub>F<sub>2</sub> with
 2D layers.
;
_journal_issue 15
_journal_name_full 'Dalton transactions (Cambridge, England : 2003)'
_journal_page_first 6020
_journal_page_last 6024
_journal_paper_doi 10.1039/d5dt00263j
_journal_volume 54
_journal_year 2025
_chemical_formula_sum 'Ag3 B5 F2 O8'
_chemical_formula_weight 543.6
_space_group_IT_number 14
_space_group_name_Hall '-P 2yn'
_space_group_name_H-M_alt 'P 1 21/n 1'
_symmetry_cell_setting monoclinic
_symmetry_Int_Tables_number 14
_symmetry_space_group_name_Hall '-P 2yn'
_symmetry_space_group_name_H-M 'P 1 21/n 1'
_audit_update_record
;
2024-10-28 deposited with the CCDC.	2025-03-17 downloaded from the CCDC.
;
_cell_angle_alpha 90
_cell_angle_beta 91.338(3)
_cell_angle_gamma 90
_cell_formula_units_Z 4
_cell_length_a 7.8855(2)
_cell_length_b 10.3111(3)
_cell_length_c 9.4299(3)
_cell_measurement_reflns_used 7288
_cell_measurement_temperature 293
_cell_measurement_theta_max 30.68
_cell_measurement_theta_min 3.87
_cell_volume 766.52(4)
_computing_cell_refinement 'CrysAlisPro 1.171.41.123a (Rigaku OD, 2022)'
_computing_data_collection 'CrysAlisPro 1.171.41.123a (Rigaku OD, 2022)'
_computing_data_reduction 'CrysAlisPro 1.171.41.123a (Rigaku OD, 2022)'
_diffrn_ambient_temperature 293
_diffrn_detector 'Hybrid Pixel Array Detector'
_diffrn_detector_area_resol_mean 10.0000
_diffrn_measured_fraction_theta_full 0.98
_diffrn_measured_fraction_theta_max 0.84
_diffrn_measurement_device 'four-circle diffractometer'
_diffrn_measurement_device_type 'XtaLAB Synergy, Dualflex, HyPix'
_diffrn_measurement_method '\w scans'
_diffrn_radiation_monochromator mirror
_diffrn_radiation_probe x-ray
_diffrn_radiation_source 'X-ray tube'
_diffrn_radiation_type 'Mo K\a'
_diffrn_radiation_wavelength 0.71073
_diffrn_reflns_av_R_equivalents 0.0352
_diffrn_reflns_av_unetI/netI 0.0245
_diffrn_reflns_limit_h_max 10
_diffrn_reflns_limit_h_min -11
_diffrn_reflns_limit_k_max 14
_diffrn_reflns_limit_k_min -12
_diffrn_reflns_limit_l_max 12
_diffrn_reflns_limit_l_min -13
_diffrn_reflns_number 11980
_diffrn_reflns_theta_full 28.19
_diffrn_reflns_theta_max 31.01
_diffrn_reflns_theta_min 3.41
_diffrn_source 'micro-focus sealed X-ray tube'
_exptl_absorpt_coefficient_mu 7.659
_exptl_absorpt_correction_T_max 1
_exptl_absorpt_correction_T_min 0.915
_exptl_absorpt_correction_type multi-scan
_exptl_absorpt_process_details
;
CrysAlisPro 1.171.41.123a (Rigaku Oxford Diffraction, 2022)
Empirical absorption correction using spherical harmonics,
implemented in SCALE3 ABSPACK scaling algorithm.
;
_exptl_crystal_colour white
_exptl_crystal_density_diffrn 4.7109
_exptl_crystal_description prizm
_exptl_crystal_F_000 992
_exptl_crystal_size_max 0.13
_exptl_crystal_size_mid 0.09
_exptl_crystal_size_min 0.07
_refine_diff_density_max 1.22
_refine_diff_density_min -1.28
_refine_ls_extinction_method none
_refine_ls_goodness_of_fit_gt 1.31
_refine_ls_goodness_of_fit_ref 1.24
_refine_ls_number_constraints 0
_refine_ls_number_parameters 163
_refine_ls_number_reflns 1875
_refine_ls_number_restraints 0
_refine_ls_R_factor_all 0.0312
_refine_ls_R_factor_gt 0.0225
_refine_ls_shift/su_max 0.0300
_refine_ls_shift/su_mean 0.0045
_refine_ls_structure_factor_coef F
_refine_ls_weighting_details w=1/(\s^2^(F)+0.0001F^2^)
_refine_ls_weighting_scheme sigma
_refine_ls_wR_factor_gt 0.0236
_refine_ls_wR_factor_ref 0.0248
_reflns_number_gt 1543
_reflns_number_total 1875
_reflns_threshold_expression I>3\s(I)
_cod_data_source_file d5dt00263j2.cif
_cod_data_source_block Ag3B5O8F2
_cod_depositor_comments
;
The following automatic conversions were performed:

data item '_diffrn_radiation_probe' value 'X-ray' was changed to
'x-ray' in accordance with the
/home/data/users/saulius/crontab/automatic-downloads/rss-feeds/RSC/lib/dictionaries/cif_core.dic
dictionary named 'cif_core.dic' version 2.4.2 last updated on
2011-04-26.

Automatic conversion script
Id: cif_fix_values 8170 2020-07-09 18:12:32Z antanas 

 Adding full bibliography for 7718344--7718345.cif.
;
_cod_original_sg_symbol_Hall '-P 2yabc'
_cod_database_code 7718345

loop_
_space_group_symop_id
_space_group_symop_operation_xyz
1 x,y,z
2 -x+1/2,y+1/2,-z+1/2
3 -x,-y,-z
4 x+1/2,-y+1/2,z+1/2

loop_
_atom_site_label
_atom_site_type_symbol
_atom_site_fract_x
_atom_site_fract_y
_atom_site_fract_z
_atom_site_adp_type
_atom_site_U_iso_or_equiv
_atom_site_site_symmetry_multiplicity
_atom_site_occupancy
_atom_site_calc_flag
_atom_site_refinement_flags
_atom_site_disorder_assembly
_atom_site_disorder_group
Ag1 Ag -0.22944(4) 0.28963(3) 0.58183(4) Uani 0.02857(10) 4 1 d . . .
Ag2 Ag 0.13638(4) 0.25140(3) 0.66546(3) Uani 0.01914(9) 4 1 d . . .
Ag3 Ag -0.07186(4) 0.30298(3) 0.94850(4) Uani 0.02792(10) 4 1 d . . .
O1 O 0.3733(3) 0.4060(2) 0.3207(3) Uani 0.0129(7) 4 1 d . . .
O2 O 0.1394(3) 0.2894(2) 0.4140(3) Uani 0.0123(7) 4 1 d . . .
O3 O -0.1316(3) 0.1839(2) 0.4020(3) Uani 0.0124(7) 4 1 d . . .
O4 O 0.0754(3) 0.1329(2) 0.2277(2) Uani 0.0106(6) 4 1 d . . .
O5 O -0.0981(3) -0.0342(2) 0.3203(3) Uani 0.0125(7) 4 1 d . . .
O6 O -0.0611(3) 0.3397(2) 0.2204(2) Uani 0.0125(7) 4 1 d . . .
O7 O -0.1236(3) 0.5658(2) 0.1781(3) Uani 0.0123(7) 4 1 d . . .
O8 O 0.0974(3) 0.5097(2) 0.3320(3) Uani 0.0125(6) 4 1 d . . .
F1 F 0.2575(3) 0.4651(2) 0.5365(2) Uani 0.0177(6) 4 1 d . . .
F2 F -0.2374(3) 0.0089(2) 0.5313(2) Uani 0.0178(6) 4 1 d . . .
B1 B -0.2040(5) 0.0559(3) 0.3920(4) Uani 0.0093(9) 4 1 d . . .
B2 B 0.2141(5) 0.4183(4) 0.3985(4) Uani 0.0119(10) 4 1 d . . .
B3 B 0.4617(5) 0.5034(3) 0.2584(4) Uani 0.0092(9) 4 1 d . . .
B4 B 0.0076(4) 0.2355(3) 0.3197(4) Uani 0.0089(9) 4 1 d . . .
B5 B -0.0307(5) 0.4687(4) 0.2447(4) Uani 0.0105(10) 4 1 d . . .

loop_
_atom_site_aniso_label
_atom_site_aniso_type_symbol
_atom_site_aniso_U_11
_atom_site_aniso_U_22
_atom_site_aniso_U_33
_atom_site_aniso_U_12
_atom_site_aniso_U_13
_atom_site_aniso_U_23
Ag1 Ag 0.03393(19) 0.01949(15) 0.0332(2) -0.00531(11) 0.02083(14) -0.01376(12)
Ag2 Ag 0.02802(16) 0.01029(13) 0.01912(15) -0.00103(10) 0.00107(11) -0.00008(10)
Ag3 Ag 0.02317(17) 0.02248(16) 0.0385(2) -0.01026(11) 0.00840(14) -0.00522(12)
O1 O 0.0112(12) 0.0114(11) 0.0162(12) 0.0007(8) 0.0026(9) 0.0050(9)
O2 O 0.0104(12) 0.0119(11) 0.0144(12) -0.0028(8) -0.0033(9) 0.0033(9)
O3 O 0.0111(11) 0.0078(11) 0.0186(12) -0.0040(8) 0.0065(9) -0.0046(9)
O4 O 0.0142(12) 0.0064(10) 0.0114(11) -0.0007(8) 0.0051(9) 0.0003(8)
O5 O 0.0118(11) 0.0088(11) 0.0170(12) 0.0005(8) 0.0047(9) -0.0020(9)
O6 O 0.0166(12) 0.0072(11) 0.0136(12) 0.0012(8) -0.0059(9) 0.0022(9)
O7 O 0.0081(11) 0.0102(11) 0.0185(12) 0.0003(8) -0.0002(9) 0.0021(9)
O8 O 0.0101(11) 0.0094(11) 0.0179(12) -0.0014(8) -0.0035(9) -0.0028(9)
F1 F 0.0226(11) 0.0199(10) 0.0103(9) -0.0054(8) -0.0037(8) -0.0023(8)
F2 F 0.0190(11) 0.0228(10) 0.0117(9) -0.0048(8) 0.0034(8) 0.0032(8)
B1 B 0.0080(17) 0.0085(16) 0.0113(17) 0.0005(11) 0.0012(13) -0.0007(13)
B2 B 0.0133(18) 0.0108(16) 0.0115(17) -0.0014(13) -0.0004(13) -0.0043(13)
B3 B 0.0104(17) 0.0062(16) 0.0111(16) -0.0004(12) 0.0003(13) 0.0043(12)
B4 B 0.0063(16) 0.0057(15) 0.0147(18) -0.0015(11) -0.0007(13) 0.0001(13)
B5 B 0.0090(17) 0.0124(17) 0.0101(17) -0.0020(12) 0.0018(13) -0.0016(12)

loop_
_atom_type_symbol
_atom_type_scat_dispersion_real
_atom_type_scat_dispersion_imag
_atom_type_scat_source
Ag -0.8971 1.1015 'International Tables Vol C tables 4.2.6.8 and 6.1.1.1'
B 0.0013 0.0007 'International Tables Vol C tables 4.2.6.8 and 6.1.1.1'
F 0.0171 0.0103 'International Tables Vol C tables 4.2.6.8 and 6.1.1.1'
O 0.0106 0.0060 'International Tables Vol C tables 4.2.6.8 and 6.1.1.1'

loop_
_exptl_crystal_face_index_h
_exptl_crystal_face_index_k
_exptl_crystal_face_index_l
_exptl_crystal_face_perp_dist
? ? ? ?

loop_
_geom_angle_atom_site_label_1
_geom_angle_atom_site_label_2
_geom_angle_atom_site_label_3
_geom_angle_site_symmetry_1
_geom_angle_site_symmetry_2
_geom_angle_site_symmetry_3
_geom_angle
_geom_angle_publ_flag
O3 Ag1 O4 . . 4_455 157.16(9) ?
O3 Ag1 O8 . . 3_566 121.85(8) ?
O3 Ag1 F1 . . 3_566 99.79(8) ?
O3 Ag1 F2 . . . 52.05(7) ?
O4 Ag1 O8 4_455 . 3_566 77.70(8) ?
O4 Ag1 F1 4_455 . 3_566 82.63(7) ?
O4 Ag1 F2 4_455 . . 116.10(7) ?
O8 Ag1 F1 3_566 . 3_566 52.52(7) ?
O8 Ag1 F2 3_566 . . 153.58(7) ?
F1 Ag1 F2 3_566 . . 146.50(6) ?
O2 Ag2 O3 . . 4_555 133.92(7) ?
O2 Ag2 O5 . . 3_556 102.96(8) ?
O2 Ag2 O6 . . 4_555 102.98(8) ?
O2 Ag2 O7 . . 3_566 118.70(8) ?
O2 Ag2 F1 . . . 53.94(7) ?
O2 Ag2 F2 . . 3_556 65.08(6) ?
O3 Ag2 O5 4_555 . 3_556 105.18(7) ?
O3 Ag2 O6 4_555 . 4_555 51.52(7) ?
O3 Ag2 O7 4_555 . 3_566 52.17(7) ?
O3 Ag2 F1 4_555 . . 86.32(6) ?
O3 Ag2 F2 4_555 . 3_556 116.70(6) ?
O5 Ag2 O6 3_556 . 4_555 75.78(8) ?
O5 Ag2 O7 3_556 . 3_566 137.19(8) ?
O5 Ag2 F1 3_556 . . 151.93(8) ?
O5 Ag2 F2 3_556 . 3_556 43.81(7) ?
O6 Ag2 O7 4_555 . 3_566 102.28(7) ?
O6 Ag2 F1 4_555 . . 92.97(7) ?
O6 Ag2 F2 4_555 . 3_556 66.10(6) ?
O7 Ag2 F1 3_566 . . 69.88(7) ?
O7 Ag2 F2 3_566 . 3_556 168.30(7) ?
F1 Ag2 F2 . . 3_556 108.12(6) ?
O1 Ag3 O2 4_455 . 4_455 57.22(8) ?
O1 Ag3 O6 4_455 . 1_556 127.15(8) ?
O1 Ag3 O7 4_455 . 3_566 110.67(8) ?
O1 Ag3 F1 4_455 . 4_455 46.39(7) ?
O1 Ag3 F2 4_455 . 2_456 129.94(7) ?
O1 Ag3 F2 4_455 . 4_555 137.49(7) ?
O2 Ag3 O6 4_455 . 1_556 101.22(8) ?
O2 Ag3 O7 4_455 . 3_566 138.73(8) ?
O2 Ag3 F1 4_455 . 4_455 46.45(7) ?
O2 Ag3 F2 4_455 . 2_456 78.08(7) ?
O2 Ag3 F2 4_455 . 4_555 165.23(7) ?
O6 Ag3 O7 1_556 . 3_566 113.87(8) ?
O6 Ag3 F1 1_556 . 4_455 82.74(6) ?
O6 Ag3 F2 1_556 . 2_456 79.33(7) ?
O6 Ag3 F2 1_556 . 4_555 71.18(6) ?
O7 Ag3 F1 3_566 . 4_455 154.19(7) ?
O7 Ag3 F2 3_566 . 2_456 87.44(7) ?
O7 Ag3 F2 3_566 . 4_555 43.61(7) ?
F1 Ag3 F2 4_455 . 2_456 115.98(6) ?
F1 Ag3 F2 4_455 . 4_555 140.78(5) ?
F2 Ag3 F2 2_456 . 4_555 87.92(6) ?
O3 B1 O5 . . . 113.1(3) ?
O3 B1 O7 . . 2_445 108.7(3) ?
O3 B1 F2 . . . 109.4(3) ?
O5 B1 O7 . . 2_445 111.6(3) ?
O5 B1 F2 . . . 109.6(3) ?
O7 B1 F2 2_445 . . 104.1(3) ?
O1 B2 O2 . . . 108.7(3) ?
O1 B2 O8 . . . 112.3(3) ?
O1 B2 F1 . . . 107.2(3) ?
O2 B2 O8 . . . 112.4(3) ?
O2 B2 F1 . . . 107.8(3) ?
O8 B2 F1 . . . 108.2(3) ?
O1 B3 O4 . . 2_555 124.3(3) ?
O1 B3 O5 . . 2_555 116.0(3) ?
O4 B3 O5 2_555 . 2_555 119.7(3) ?
O2 B4 O3 . . . 110.4(3) ?
O2 B4 O4 . . . 111.6(3) ?
O2 B4 O6 . . . 110.2(2) ?
O3 B4 O4 . . . 109.8(2) ?
O3 B4 O6 . . . 108.9(3) ?
O4 B4 O6 . . . 105.9(3) ?
O6 B5 O7 . . . 122.6(3) ?
O6 B5 O8 . . . 122.0(3) ?
O7 B5 O8 . . . 115.4(3) ?

loop_
_geom_bond_atom_site_label_1
_geom_bond_atom_site_label_2
_geom_bond_site_symmetry_1
_geom_bond_site_symmetry_2
_geom_bond_distance
_geom_bond_publ_flag
Ag1 O3 . . 2.173(3) ?
Ag1 O4 . 4_455 2.236(2) ?
Ag1 O8 . 3_566 2.446(2) ?
Ag1 F1 . 3_566 2.771(2) ?
Ag1 F2 . . 2.934(2) ?
Ag2 O2 . . 2.404(3) ?
Ag2 O3 . 4_555 2.928(2) ?
Ag2 O5 . 3_556 2.264(2) ?
Ag2 O6 . 4_555 2.605(2) ?
Ag2 O7 . 3_566 2.397(2) ?
Ag2 F1 . . 2.702(2) ?
Ag2 F2 . 3_556 3.369(2) ?
Ag3 O1 . 4_455 2.501(2) ?
Ag3 O2 . 4_455 2.482(2) ?
Ag3 O6 . 1_556 2.591(2) ?
Ag3 O7 . 3_566 2.391(2) ?
Ag3 F1 . 4_455 3.192(2) ?
Ag3 F2 . 2_456 2.611(2) ?
Ag3 F2 . 4_555 3.351(2) ?
B1 O3 . . 1.440(4) ?
B1 O5 . . 1.430(4) ?
B1 O7 . 2_445 1.502(4) ?
B1 F2 . . 1.430(4) ?
B2 O1 . . 1.474(4) ?
B2 O2 . . 1.462(4) ?
B2 O8 . . 1.450(4) ?
B2 F1 . . 1.422(4) ?
B3 O1 . . 1.364(4) ?
B3 O4 . 2_555 1.373(4) ?
B3 O5 . 2_555 1.377(4) ?
B4 O2 . . 1.462(4) ?
B4 O3 . . 1.459(4) ?
B4 O4 . . 1.477(4) ?
B4 O6 . . 1.517(4) ?
B5 O6 . . 1.370(4) ?
B5 O7 . . 1.383(4) ?
B5 O8 . . 1.356(4) ?

loop_
_geom_hbond_atom_site_label_D
_geom_hbond_atom_site_label_H
_geom_hbond_atom_site_label_A
_geom_hbond_site_symmetry_D
_geom_hbond_site_symmetry_H
_geom_hbond_site_symmetry_A
_geom_hbond_distance_DH
_geom_hbond_distance_HA
_geom_hbond_distance_DA
_geom_hbond_angle_DHA
_geom_hbond_publ_flag
? ? ? ? ? ? ? ? ? ? ?

loop_
_geom_torsion_atom_site_label_1
_geom_torsion_atom_site_label_2
_geom_torsion_atom_site_label_3
_geom_torsion_atom_site_label_4
_geom_torsion_site_symmetry_1
_geom_torsion_site_symmetry_2
_geom_torsion_site_symmetry_3
_geom_torsion_site_symmetry_4
_geom_torsion
_geom_torsion_publ_flag
? ? ? ? ? ? ? ? ? ?

loop_
_restr_angle_atom_site_label_1
_restr_angle_site_symmetry_1
_restr_angle_atom_site_label_2
_restr_angle_site_symmetry_2
_restr_angle_atom_site_label_3
_restr_angle_site_symmetry_3
_restr_angle_target
_restr_angle_target_weight_param
? ? ? ? ? ? ? ?

loop_
_restr_distance_atom_site_label_1
_restr_distance_site_symmetry_1
_restr_distance_atom_site_label_2
_restr_distance_site_symmetry_2
_restr_distance_target
_restr_distance_target_weight_param
? ? ? ? ? ?

loop_
_restr_equal_angle_atom_site_label_1
_restr_equal_angle_site_symmetry_1
_restr_equal_angle_atom_site_label_2
_restr_equal_angle_site_symmetry_2
_restr_equal_angle_atom_site_label_3
_restr_equal_angle_site_symmetry_3
_restr_equal_angle_class_class_id
_restr_equal_angle_class_target_weight_param
? ? ? ? ? ? ? ?

loop_
_restr_equal_distance_atom_site_label_1
_restr_equal_distance_site_symmetry_1
_restr_equal_distance_atom_site_label_2
_restr_equal_distance_site_symmetry_2
_restr_equal_distance_class_class_id
_restr_equal_distance_class_target_weight_param
? ? ? ? ? ?

loop_
_restr_equal_torsion_atom_site_label_1
_restr_equal_torsion_site_symmetry_1
_restr_equal_torsion_atom_site_label_2
_restr_equal_torsion_site_symmetry_2
_restr_equal_torsion_atom_site_label_3
_restr_equal_torsion_site_symmetry_3
_restr_equal_torsion_atom_site_label_4
_restr_equal_torsion_site_symmetry_4
_restr_equal_torsion_class_class_id
_restr_equal_torsion_class_target_weight_param
? ? ? ? ? ? ? ? ? ?

loop_
_restr_torsion_atom_site_label_1
_restr_torsion_site_symmetry_1
_restr_torsion_atom_site_label_2
_restr_torsion_site_symmetry_2
_restr_torsion_atom_site_label_3
_restr_torsion_site_symmetry_3
_restr_torsion_atom_site_label_4
_restr_torsion_site_symmetry_4
_restr_torsion_angle_target
_restr_torsion_weight_param
? ? ? ? ? ? ? ? ? ?

loop_
_twin_individual_id
_twin_individual_mass_fraction_refined
_twin_individual_twin_matrix_11
_twin_individual_twin_matrix_12
_twin_individual_twin_matrix_13
_twin_individual_twin_matrix_21
_twin_individual_twin_matrix_22
_twin_individual_twin_matrix_23
_twin_individual_twin_matrix_31
_twin_individual_twin_matrix_32
_twin_individual_twin_matrix_33
? ? ? ? ? ? ? ? ? ? ?

loop_
_jana_atom_site_adp_c_label
_jana_atom_site_adp_c_type_symbol
_jana_atom_site_adp_c_111
_jana_atom_site_adp_c_112
_jana_atom_site_adp_c_113
_jana_atom_site_adp_c_122
_jana_atom_site_adp_c_123
_jana_atom_site_adp_c_133
_jana_atom_site_adp_c_222
_jana_atom_site_adp_c_223
_jana_atom_site_adp_c_233
_jana_atom_site_adp_c_333
? ? ? ? ? ? ? ? ? ? ? ?

loop_
_jana_atom_site_adp_d_label
_jana_atom_site_adp_d_type_symbol
_jana_atom_site_adp_d_1111
_jana_atom_site_adp_d_1112
_jana_atom_site_adp_d_1113
_jana_atom_site_adp_d_1122
_jana_atom_site_adp_d_1123
_jana_atom_site_adp_d_1133
_jana_atom_site_adp_d_1222
_jana_atom_site_adp_d_1223
_jana_atom_site_adp_d_1233
_jana_atom_site_adp_d_1333
_jana_atom_site_adp_d_2222
_jana_atom_site_adp_d_2223
_jana_atom_site_adp_d_2233
_jana_atom_site_adp_d_2333
_jana_atom_site_adp_d_3333
? ? ? ? ? ? ? ? ? ? ? ? ? ? ? ? ?

loop_
_jana_atom_site_adp_e_label
_jana_atom_site_adp_e_type_symbol
_jana_atom_site_adp_e_11111
_jana_atom_site_adp_e_11112
_jana_atom_site_adp_e_11113
_jana_atom_site_adp_e_11122
_jana_atom_site_adp_e_11123
_jana_atom_site_adp_e_11133
_jana_atom_site_adp_e_11222
_jana_atom_site_adp_e_11223
_jana_atom_site_adp_e_11233
_jana_atom_site_adp_e_11333
_jana_atom_site_adp_e_12222
_jana_atom_site_adp_e_12223
_jana_atom_site_adp_e_12233
_jana_atom_site_adp_e_12333
_jana_atom_site_adp_e_13333
_jana_atom_site_adp_e_22222
_jana_atom_site_adp_e_22223
_jana_atom_site_adp_e_22233
_jana_atom_site_adp_e_22333
_jana_atom_site_adp_e_23333
_jana_atom_site_adp_e_33333
? ? ? ? ? ? ? ? ? ? ? ? ? ? ? ? ? ? ? ? ? ? ?

loop_
_jana_atom_site_adp_f_label
_jana_atom_site_adp_f_type_symbol
_jana_atom_site_adp_f_111111
_jana_atom_site_adp_f_111112
_jana_atom_site_adp_f_111113
_jana_atom_site_adp_f_111122
_jana_atom_site_adp_f_111123
_jana_atom_site_adp_f_111133
_jana_atom_site_adp_f_111222
_jana_atom_site_adp_f_111223
_jana_atom_site_adp_f_111233
_jana_atom_site_adp_f_111333
_jana_atom_site_adp_f_112222
_jana_atom_site_adp_f_112223
_jana_atom_site_adp_f_112233
_jana_atom_site_adp_f_112333
_jana_atom_site_adp_f_113333
_jana_atom_site_adp_f_122222
_jana_atom_site_adp_f_122223
_jana_atom_site_adp_f_122233
_jana_atom_site_adp_f_122333
_jana_atom_site_adp_f_123333
_jana_atom_site_adp_f_133333
_jana_atom_site_adp_f_222222
_jana_atom_site_adp_f_222223
_jana_atom_site_adp_f_222233
_jana_atom_site_adp_f_222333
_jana_atom_site_adp_f_223333
_jana_atom_site_adp_f_233333
_jana_atom_site_adp_f_333333
? ? ? ? ? ? ? ? ? ? ? ? ? ? ? ? ? ? ? ? ? ? ? ? ? ? ? ? ? ?
